data_7046794
loop_
_publ_author_name
'Rouschmeyer, Paul'
'Guillou, Nathalie'
'Serre, Christian'
'Clavier, Gilles'
'Allain, Cl\'emence'
'Devic, Thomas'

_publ_section_title
;
 Coordination polymers built up from an s-tetrazine derived ligand and
 rare-earth ions: from a sequential dimensional expansion to
 organic-inorganic energy transfer.
;
_journal_issue 31
_journal_name_full 'Dalton transactions (Cambridge, England : 2003)'
_journal_page_first 10715
_journal_page_last 10720
_journal_paper_doi 10.1039/c8dt01268g
_journal_volume 47
_journal_year 2018
_chemical_formula_moiety LaCl(C6H4N4O6)(C3H7NO)2
_chemical_formula_sum 'C12 H18 Cl La N6 O8'
_chemical_formula_weight 548.67
_chemical_name_common LaCl(Tz(OCH2CO2)2)(DMF)2
_space_group_crystal_system monoclinic
_space_group_IT_number 14
_space_group_name_Hall '-P 2ybc'
_space_group_name_H-M_alt 'P 1 21/c 1'
_symmetry_space_group_name_Hall '-P 2ybc'
_symmetry_space_group_name_H-M 'P 1 21/c 1'
_atom_sites_solution_hydrogens geom
_audit_creation_method SHELXL-2014/7
_audit_update_record
;
2018-05-31 deposited with the CCDC.
2018-06-06 downloaded from the CCDC.
;
_cell_angle_alpha 90
_cell_angle_beta 104.582(2)
_cell_angle_gamma 90
_cell_formula_units_Z 4
_cell_length_a 12.5822(5)
_cell_length_b 18.3349(6)
_cell_length_c 8.7335(3)
_cell_measurement_reflns_used 11757
_cell_measurement_temperature 293(2)
_cell_measurement_theta_max 30.532
_cell_measurement_theta_min 2.008
_cell_volume 1949.86(12)
_computing_cell_refinement SAINT
_computing_data_collection SAINT
_computing_data_reduction SAINT
_computing_structure_refinement 'SHELXL-2014/7 (Sheldrick, 2014)'
_computing_structure_solution SHELXS-86
_diffrn_ambient_temperature 293(2)
_diffrn_measured_fraction_theta_full 1.000
_diffrn_measured_fraction_theta_max 0.999
_diffrn_measurement_device_type 'CCD area detector'
_diffrn_measurement_method 'phi and omega scans'
_diffrn_radiation_type MoK\a
_diffrn_radiation_wavelength 0.71073
_diffrn_reflns_av_R_equivalents 0.1484
_diffrn_reflns_av_unetI/netI 0.1284
_diffrn_reflns_Laue_measured_fraction_full 1.000
_diffrn_reflns_Laue_measured_fraction_max 0.999
_diffrn_reflns_limit_h_max 17
_diffrn_reflns_limit_h_min -17
_diffrn_reflns_limit_k_max 25
_diffrn_reflns_limit_k_min -26
_diffrn_reflns_limit_l_max 12
_diffrn_reflns_limit_l_min -12
_diffrn_reflns_number 29902
_diffrn_reflns_point_group_measured_fraction_full 1.000
_diffrn_reflns_point_group_measured_fraction_max 0.999
_diffrn_reflns_theta_full 25.242
_diffrn_reflns_theta_max 30.532
_diffrn_reflns_theta_min 2.008
_diffrn_source 'fine-focus sealed tube'
_exptl_absorpt_coefficient_mu 2.381
_exptl_absorpt_correction_T_max 0.7461
_exptl_absorpt_correction_T_min 0.6730
_exptl_absorpt_correction_type multi-scan
_exptl_absorpt_process_details SADABS
_exptl_crystal_colour orange
_exptl_crystal_density_diffrn 1.869
_exptl_crystal_description platelet
_exptl_crystal_F_000 1080
_exptl_crystal_preparation Luminescent
_exptl_crystal_size_max 0.080
_exptl_crystal_size_mid 0.040
_exptl_crystal_size_min 0.020
_refine_diff_density_max 1.024
_refine_diff_density_min -1.264
_refine_diff_density_rms 0.199
_refine_ls_extinction_method none
_refine_ls_goodness_of_fit_ref 1.012
_refine_ls_hydrogen_treatment constr
_refine_ls_matrix_type full
_refine_ls_number_parameters 257
_refine_ls_number_reflns 5967
_refine_ls_number_restraints 0
_refine_ls_restrained_S_all 1.012
_refine_ls_R_factor_all 0.1369
_refine_ls_R_factor_gt 0.0594
_refine_ls_shift/su_max 0.001
_refine_ls_shift/su_mean 0.000
_refine_ls_structure_factor_coef Fsqd
_refine_ls_weighting_details 'w=1/[\s^2^(Fo^2^)+(0.0300P)^2^] where P=(Fo^2^+2Fc^2^)/3'
_refine_ls_weighting_scheme calc
_refine_ls_wR_factor_gt 0.0887
_refine_ls_wR_factor_ref 0.1129
_reflns_Friedel_coverage 0.000
_reflns_number_gt 3246
_reflns_number_total 5967
_reflns_threshold_expression 'I > 2\s(I)'
_cod_data_source_file c8dt01268g2.cif
_cod_data_source_block MIL-164(La)
_cod_depositor_comments 'Adding full bibliography for 7046794--7046797.cif.'
_cod_database_code 7046794
_shelx_shelxl_version_number 2014/7
_shelx_space_group_comment
;
The symmetry employed for this shelxl refinement is uniquely defined
by the following loop, which should always be used as a source of
symmetry information in preference to the above space-group names.
They are only intended as comments.
;
_shelx_estimated_absorpt_t_min 0.832
_shelx_estimated_absorpt_t_max 0.954

loop_
_space_group_symop_operation_xyz
'x, y, z'
'-x, y+1/2, -z+1/2'
'-x, -y, -z'
'x, -y-1/2, z-1/2'

loop_
_atom_site_label
_atom_site_type_symbol
_atom_site_fract_x
_atom_site_fract_y
_atom_site_fract_z
_atom_site_U_iso_or_equiv
_atom_site_adp_type
_atom_site_occupancy
_atom_site_site_symmetry_order
_atom_site_calc_flag
_atom_site_refinement_flags_posn
_atom_site_refinement_flags_adp
La1 La 0.80543(3) 0.75487(2) 0.18359(4) 0.01934(10) Uani 1 1 d . .
Cl1 Cl 0.79890(18) 0.60192(9) 0.2030(2) 0.0466(5) Uani 1 1 d . .
O1 O 0.7035(3) 0.7843(2) 0.3903(5) 0.0248(10) Uani 1 1 d . .
O2 O 0.5985(4) 0.7891(2) 0.5581(5) 0.0277(10) Uani 1 1 d . .
C1 C 0.6136(5) 0.8008(3) 0.4258(7) 0.0215(14) Uani 1 1 d . .
C2 C 0.5260(5) 0.8344(4) 0.2946(8) 0.0319(17) Uani 1 1 d . .
H2A H 0.5569 0.8759 0.2519 0.038 Uiso 1 1 calc R U
H2B H 0.5029 0.7990 0.2102 0.038 Uiso 1 1 calc R U
O3 O 0.4322(4) 0.8580(2) 0.3455(6) 0.0360(12) Uani 1 1 d . .
C3 C 0.3689(5) 0.8069(4) 0.3877(8) 0.0264(15) Uani 1 1 d . .
N1 N 0.2927(5) 0.8342(3) 0.4534(8) 0.0399(16) Uani 1 1 d . .
N2 N 0.2274(5) 0.7861(3) 0.4996(8) 0.0368(16) Uani 1 1 d . .
N3 N 0.3196(5) 0.6891(3) 0.4062(7) 0.0316(14) Uani 1 1 d . .
N4 N 0.3839(4) 0.7364(3) 0.3589(6) 0.0312(13) Uani 1 1 d . .
C4 C 0.2466(5) 0.7156(4) 0.4761(8) 0.0249(15) Uani 1 1 d . .
O4 O 0.1881(4) 0.6645(2) 0.5287(6) 0.0348(12) Uani 1 1 d . .
C5 C 0.0952(5) 0.6884(4) 0.5830(8) 0.0339(17) Uani 1 1 d . .
H5A H 0.1174 0.7286 0.6562 0.041 Uiso 1 1 calc R U
H5B H 0.0711 0.6488 0.6399 0.041 Uiso 1 1 calc R U
C6 C -0.0003(5) 0.7127(3) 0.4484(7) 0.0233(14) Uani 1 1 d . .
O5 O -0.0895(3) 0.7276(2) 0.4834(5) 0.0287(11) Uani 1 1 d . .
O6 O 0.0106(4) 0.7145(2) 0.3127(5) 0.0308(11) Uani 1 1 d . .
O7 O 0.6915(4) 0.8644(2) 0.0562(6) 0.0383(12) Uani 1 1 d . .
C7 C 0.6214(6) 0.8777(4) -0.0665(9) 0.0390(19) Uani 1 1 d . .
H7 H 0.5862 0.8380 -0.1237 0.047 Uiso 1 1 calc R U
N5 N 0.5915(5) 0.9430(3) -0.1248(7) 0.0385(16) Uani 1 1 d . .
C8 C 0.5183(8) 0.9527(4) -0.2791(10) 0.069(3) Uani 1 1 d . .
H8A H 0.5576 0.9742 -0.3488 0.104 Uiso 1 1 calc R U
H8B H 0.4589 0.9842 -0.2712 0.104 Uiso 1 1 calc R U
H8C H 0.4894 0.9062 -0.3203 0.104 Uiso 1 1 calc R U
C9 C 0.6479(8) 1.0080(4) -0.0494(11) 0.076(3) Uani 1 1 d . .
H9A H 0.6908 0.9959 0.0548 0.114 Uiso 1 1 calc R U
H9B H 0.5947 1.0446 -0.0422 0.114 Uiso 1 1 calc R U
H9C H 0.6952 1.0264 -0.1113 0.114 Uiso 1 1 calc R U
O8 O 0.9027(4) 0.8694(2) 0.2823(6) 0.0385(12) Uani 1 1 d . .
C10 C 0.8745(6) 0.9253(4) 0.3419(9) 0.0420(19) Uani 1 1 d . .
H10 H 0.8389 0.9199 0.4226 0.050 Uiso 1 1 calc R U
N6 N 0.8922(5) 0.9924(3) 0.2966(8) 0.0413(16) Uani 1 1 d . .
C11 C 0.9453(8) 1.0027(5) 0.1672(13) 0.083(4) Uani 1 1 d . .
H11A H 1.0218 1.0130 0.2099 0.125 Uiso 1 1 calc R U
H11B H 0.9113 1.0428 0.1023 0.125 Uiso 1 1 calc R U
H11C H 0.9375 0.9591 0.1044 0.125 Uiso 1 1 calc R U
C12 C 0.8595(9) 1.0568(4) 0.3681(12) 0.088(4) Uani 1 1 d . .
H12A H 0.8053 1.0830 0.2905 0.132 Uiso 1 1 calc R U
H12B H 0.9223 1.0874 0.4072 0.132 Uiso 1 1 calc R U
H12C H 0.8290 1.0428 0.4541 0.132 Uiso 1 1 calc R U

loop_
_atom_site_aniso_label
_atom_site_aniso_U_11
_atom_site_aniso_U_22
_atom_site_aniso_U_33
_atom_site_aniso_U_23
_atom_site_aniso_U_13
_atom_site_aniso_U_12
La1 0.01762(15) 0.02561(19) 0.01547(14) 0.00066(18) 0.00544(10) 0.00046(19)
Cl1 0.0571(13) 0.0339(10) 0.0495(13) 0.0051(8) 0.0148(10) 0.0035(10)
O1 0.024(2) 0.030(2) 0.021(2) 0.0022(17) 0.0070(19) 0.0037(19)
O2 0.029(3) 0.037(3) 0.020(2) -0.0030(19) 0.011(2) 0.002(2)
C1 0.021(3) 0.017(3) 0.026(4) -0.004(2) 0.005(3) -0.003(2)
C2 0.024(4) 0.040(4) 0.030(4) 0.011(3) 0.004(3) 0.008(3)
O3 0.026(3) 0.033(3) 0.052(3) 0.009(2) 0.015(3) 0.012(2)
C3 0.015(3) 0.035(4) 0.027(4) -0.001(3) 0.001(3) 0.004(3)
N1 0.033(4) 0.038(4) 0.054(5) -0.008(3) 0.021(3) 0.000(3)
N2 0.028(4) 0.038(4) 0.046(4) -0.009(3) 0.012(3) 0.004(3)
N3 0.020(3) 0.037(3) 0.041(4) -0.002(3) 0.015(3) 0.004(3)
N4 0.025(3) 0.035(4) 0.037(3) -0.005(3) 0.013(2) 0.000(3)
C4 0.012(3) 0.042(4) 0.020(3) -0.006(3) 0.003(3) 0.008(3)
O4 0.024(3) 0.038(3) 0.045(3) 0.004(2) 0.013(2) 0.002(2)
C5 0.026(4) 0.046(4) 0.032(4) 0.008(3) 0.011(3) 0.001(3)
C6 0.017(3) 0.029(3) 0.021(3) -0.002(3) 0.002(3) -0.002(3)
O5 0.017(2) 0.047(3) 0.023(2) 0.0011(19) 0.0079(18) 0.005(2)
O6 0.020(3) 0.053(3) 0.021(2) 0.009(2) 0.008(2) 0.008(2)
O7 0.041(3) 0.034(3) 0.039(3) 0.012(2) 0.010(2) 0.008(2)
C7 0.033(5) 0.037(4) 0.047(5) 0.008(3) 0.010(4) 0.002(3)
N5 0.044(4) 0.026(3) 0.039(4) 0.003(3) -0.003(3) 0.010(3)
C8 0.083(8) 0.058(6) 0.049(6) 0.005(4) -0.016(5) 0.021(5)
C9 0.093(8) 0.032(5) 0.082(8) 0.005(4) -0.019(6) -0.010(5)
O8 0.041(3) 0.030(3) 0.044(3) -0.006(2) 0.009(3) -0.006(2)
C10 0.043(5) 0.050(5) 0.036(5) 0.001(4) 0.013(4) -0.003(4)
N6 0.044(4) 0.029(3) 0.048(4) -0.005(3) 0.006(3) -0.002(3)
C11 0.081(8) 0.049(6) 0.142(11) 0.022(6) 0.068(8) -0.004(5)
C12 0.109(10) 0.048(6) 0.094(9) -0.032(5) 0.000(7) 0.030(6)

loop_
_atom_type_symbol
_atom_type_description
_atom_type_scat_dispersion_real
_atom_type_scat_dispersion_imag
_atom_type_scat_source
C C 0.0030 0.0020 'International Tables Vol C Tables 4.2.6.8 and 6.1.1.4'
H H 0.0000 0.0000 'International Tables Vol C Tables 4.2.6.8 and 6.1.1.4'
N N 0.0060 0.0030 'International Tables Vol C Tables 4.2.6.8 and 6.1.1.4'
O O 0.0110 0.0060 'International Tables Vol C Tables 4.2.6.8 and 6.1.1.4'
Cl Cl 0.1480 0.1590 'International Tables Vol C Tables 4.2.6.8 and 6.1.1.4'
La La -0.2870 2.4520 'International Tables Vol C Tables 4.2.6.8 and 6.1.1.4'

loop_
_geom_angle_atom_site_label_1
_geom_angle_atom_site_label_2
_geom_angle_atom_site_label_3
_geom_angle
_geom_angle_site_symmetry_1
_geom_angle_site_symmetry_3
O5 La1 O8 80.18(16) 4_675 .
O5 La1 O1 160.11(13) 4_675 .
O8 La1 O1 82.26(16) . .
O5 La1 O7 86.04(15) 4_675 .
O8 La1 O7 70.03(15) . .
O1 La1 O7 79.21(15) . .
O5 La1 O6 72.49(14) 4_675 1_655
O8 La1 O6 75.24(15) . 1_655
O1 La1 O6 111.82(13) . 1_655
O7 La1 O6 141.73(15) . 1_655
O5 La1 O1 64.31(13) 4_675 4_575
O8 La1 O1 129.88(15) . 4_575
O1 La1 O1 122.58(17) . 4_575
O7 La1 O1 73.19(14) . 4_575
O6 La1 O1 121.12(14) 1_655 4_575
O5 La1 O5 119.96(16) 4_675 1_655
O8 La1 O5 74.80(15) . 1_655
O1 La1 O5 63.44(13) . 1_655
O7 La1 O5 131.33(14) . 1_655
O6 La1 O5 48.74(13) 1_655 1_655
O1 La1 O5 153.52(12) 4_575 1_655
O5 La1 O2 112.85(13) 4_675 4_575
O8 La1 O2 137.87(15) . 4_575
O1 La1 O2 74.96(13) . 4_575
O7 La1 O2 71.18(14) . 4_575
O6 La1 O2 146.29(13) 1_655 4_575
O1 La1 O2 48.84(13) 4_575 4_575
O5 La1 O2 122.36(13) 1_655 4_575
O5 La1 Cl1 101.66(11) 4_675 .
O8 La1 Cl1 147.68(12) . .
O1 La1 Cl1 98.17(10) . .
O7 La1 Cl1 142.06(12) . .
O6 La1 Cl1 74.69(11) 1_655 .
O1 La1 Cl1 76.97(10) 4_575 .
O5 La1 Cl1 76.61(10) 1_655 .
O2 La1 Cl1 71.64(10) 4_575 .
O5 La1 C6 95.85(17) 4_675 1_655
O8 La1 C6 73.49(16) . 1_655
O1 La1 C6 88.04(16) . 1_655
O7 La1 C6 142.58(16) . 1_655
O6 La1 C6 23.96(15) 1_655 1_655
O1 La1 C6 140.53(15) 4_575 1_655
O5 La1 C6 24.79(15) 1_655 1_655
O2 La1 C6 138.87(15) 4_575 1_655
Cl1 La1 C6 74.22(12) . 1_655
O5 La1 C1 89.21(16) 4_675 4_575
O8 La1 C1 140.88(16) . 4_575
O1 La1 C1 98.64(17) . 4_575
O7 La1 C1 71.75(15) . 4_575
O6 La1 C1 136.89(16) 1_655 4_575
O1 La1 C1 24.94(15) 4_575 4_575
O5 La1 C1 140.41(15) 1_655 4_575
O2 La1 C1 23.98(14) 4_575 4_575
Cl1 La1 C1 71.28(11) . 4_575
C6 La1 C1 145.45(15) 1_655 4_575
C1 O1 La1 149.6(4) . .
C1 O1 La1 94.1(4) . 4_576
La1 O1 La1 115.03(16) . 4_576
C1 O2 La1 94.2(4) . 4_576
O2 C1 O1 122.5(6) . .
O2 C1 C2 121.8(6) . .
O1 C1 C2 115.7(6) . .
O2 C1 La1 61.9(3) . 4_576
O1 C1 La1 60.9(3) . 4_576
C2 C1 La1 174.2(4) . 4_576
O3 C2 C1 112.9(6) . .
C3 O3 C2 118.0(5) . .
N1 C3 N4 126.5(7) . .
N1 C3 O3 113.4(6) . .
N4 C3 O3 120.1(6) . .
C3 N1 N2 116.5(6) . .
N1 N2 C4 116.3(6) . .
C4 N3 N4 117.1(6) . .
N3 N4 C3 116.6(6) . .
N3 C4 N2 126.9(7) . .
N3 C4 O4 114.0(6) . .
N2 C4 O4 119.0(6) . .
C4 O4 C5 117.5(5) . .
O4 C5 C6 112.6(6) . .
O6 C6 O5 123.3(6) . .
O6 C6 C5 119.7(6) . .
O5 C6 C5 116.9(6) . .
O6 C6 La1 61.2(3) . 1_455
O5 C6 La1 62.1(3) . 1_455
C5 C6 La1 177.5(4) . 1_455
C6 O5 La1 150.1(4) . 4_476
C6 O5 La1 93.1(4) . 1_455
La1 O5 La1 116.76(16) 4_476 1_455
C6 O6 La1 94.9(4) . 1_455
C7 O7 La1 137.5(5) . .
O7 C7 N5 126.1(7) . .
C7 N5 C8 121.8(6) . .
C7 N5 C9 120.6(6) . .
C8 N5 C9 116.5(6) . .
C10 O8 La1 132.7(5) . .
O8 C10 N6 123.5(8) . .
C10 N6 C12 122.8(8) . .
C10 N6 C11 119.6(7) . .
C12 N6 C11 117.6(7) . .

loop_
_geom_bond_atom_site_label_1
_geom_bond_atom_site_label_2
_geom_bond_distance
_geom_bond_site_symmetry_2
La1 O5 2.464(4) 4_675
La1 O8 2.474(4) .
La1 O1 2.522(4) .
La1 O7 2.554(4) .
La1 O6 2.649(4) 1_655
La1 O1 2.658(4) 4_575
La1 O5 2.667(4) 1_655
La1 O2 2.682(4) 4_575
La1 Cl1 2.8119(18) .
La1 C6 3.012(6) 1_655
La1 C1 3.033(6) 4_575
O1 C1 1.283(7) .
O1 La1 2.658(4) 4_576
O2 C1 1.236(7) .
O2 La1 2.682(4) 4_576
C1 C2 1.507(8) .
C1 La1 3.033(6) 4_576
C2 O3 1.429(8) .
O3 C3 1.340(8) .
C3 N1 1.334(8) .
C3 N4 1.338(8) .
N1 N2 1.335(8) .
N2 C4 1.339(8) .
N3 C4 1.317(8) .
N3 N4 1.322(7) .
C4 O4 1.342(8) .
O4 C5 1.436(8) .
C5 C6 1.521(8) .
C6 O6 1.228(7) .
C6 O5 1.265(7) .
C6 La1 3.012(6) 1_455
O5 La1 2.464(4) 4_476
O5 La1 2.667(4) 1_455
O6 La1 2.649(4) 1_455
O7 C7 1.229(8) .
C7 N5 1.318(8) .
N5 C8 1.439(9) .
N5 C9 1.457(9) .
O8 C10 1.241(8) .
C10 N6 1.328(9) .
N6 C12 1.444(9) .
N6 C11 1.462(11) .
